data_7232603
loop_
_publ_author_name
'Zhao, Yanxin'
'Chen, Shumin'
'Ji, Yanfang'
'Singh, Vikram'
'Ma, Pengtao'
'Lu, Jingkun'
'Niu, Jingyang'
'Wang, Jingping'

_publ_section_title
;
 Ln(iii)-Containing polyoxomolybdates based on \b-{Mo8O28}: microwave
 synthesis and optical and magnetic properties
;
_journal_issue 23
_journal_name_full CrystEngComm
_journal_page_first 3627
_journal_paper_doi 10.1039/C9CE00229D
_journal_volume 21
_journal_year 2019
_chemical_formula_moiety 'Mo8 O37 Tm2, 8(O)'
_chemical_formula_sum 'Mo8 O45 Tm2'
_chemical_formula_weight 1825.38
_space_group_crystal_system triclinic
_space_group_IT_number 2
_space_group_name_Hall '-P 1'
_space_group_name_H-M_alt 'P -1'
_symmetry_space_group_name_Hall '-P 1'
_symmetry_space_group_name_H-M 'P -1'
_atom_sites_solution_primary dual
_audit_creation_date 2018-09-01
_audit_creation_method
;
Olex2 1.2
(compiled 2018.05.29 svn.r3508 for OlexSys, GUI svn.r5506)
;
_audit_update_record
;
2018-10-04 deposited with the CCDC.    2019-04-12 downloaded from the CCDC.
;
_cell_angle_alpha 90.6230(10)
_cell_angle_beta 99.0190(10)
_cell_angle_gamma 102.6890(10)
_cell_formula_units_Z 1
_cell_length_a 9.2867(7)
_cell_length_b 10.2931(8)
_cell_length_c 10.7281(8)
_cell_measurement_reflns_used 4304
_cell_measurement_temperature 296(2)
_cell_measurement_theta_max 28.30
_cell_measurement_theta_min 2.69
_cell_volume 986.98(13)
_computing_cell_refinement 'SAINT v8.37A (Bruker, 2015)'
_computing_data_reduction 'SAINT v8.37A (Bruker, 2015)'
_computing_molecular_graphics 'Olex2 (Dolomanov et al., 2009)'
_computing_publication_material 'Olex2 (Dolomanov et al., 2009)'
_computing_structure_refinement 'ShelXL (Sheldrick, 2015)'
_computing_structure_solution 'ShelXT (Sheldrick, 2015)'
_diffrn_ambient_temperature 296.15
_diffrn_measured_fraction_theta_full 0.986
_diffrn_measured_fraction_theta_max 0.986
_diffrn_measurement_device_type 'Bruker APEX-II CCD'
_diffrn_measurement_method '\f and \w scans'
_diffrn_radiation_type MoK\a
_diffrn_radiation_wavelength 0.71073
_diffrn_reflns_av_R_equivalents 0.0165
_diffrn_reflns_av_unetI/netI 0.0302
_diffrn_reflns_Laue_measured_fraction_full 0.986
_diffrn_reflns_Laue_measured_fraction_max 0.986
_diffrn_reflns_limit_h_max 11
_diffrn_reflns_limit_h_min -10
_diffrn_reflns_limit_k_max 12
_diffrn_reflns_limit_k_min -9
_diffrn_reflns_limit_l_max 12
_diffrn_reflns_limit_l_min -12
_diffrn_reflns_number 5070
_diffrn_reflns_point_group_measured_fraction_full 0.986
_diffrn_reflns_point_group_measured_fraction_max 0.986
_diffrn_reflns_theta_full 25.096
_diffrn_reflns_theta_max 25.096
_diffrn_reflns_theta_min 2.030
_diffrn_standards_number 0
_exptl_absorpt_coefficient_mu 7.018
_exptl_absorpt_correction_T_max 0.7457
_exptl_absorpt_correction_T_min 0.4694
_exptl_absorpt_correction_type multi-scan
_exptl_absorpt_process_details
'SADABS-2016/2 (Bruker,2016/2) was used for absorption correction. wR2(int) was 0.0916 before and 0.0269 after correction. The Ratio of minimum to maximum transmission is 0.6295. The \l/2 correction factor is Not present.'
_exptl_crystal_colour colourless
_exptl_crystal_colour_primary colourless
_exptl_crystal_density_diffrn 3.071
_exptl_crystal_description block
_exptl_crystal_F_000 834
_exptl_crystal_size_max 0.23
_exptl_crystal_size_mid 0.18
_exptl_crystal_size_min 0.15
_refine_diff_density_max 2.036
_refine_diff_density_min -0.811
_refine_diff_density_rms 0.172
_refine_ls_extinction_method none
_refine_ls_goodness_of_fit_ref 1.054
_refine_ls_hydrogen_treatment undef
_refine_ls_matrix_type full
_refine_ls_number_parameters 249
_refine_ls_number_reflns 3463
_refine_ls_number_restraints 0
_refine_ls_restrained_S_all 1.054
_refine_ls_R_factor_all 0.0269
_refine_ls_R_factor_gt 0.0256
_refine_ls_shift/su_max 0.001
_refine_ls_shift/su_mean 0.000
_refine_ls_structure_factor_coef Fsqd
_refine_ls_weighting_details 'w=1/[\s^2^(Fo^2^)+(0.0285P)^2^+6.8691P] where P=(Fo^2^+2Fc^2^)/3'
_refine_ls_weighting_scheme calc
_refine_ls_wR_factor_gt 0.0669
_refine_ls_wR_factor_ref 0.0677
_reflns_Friedel_coverage 0.000
_reflns_number_gt 3303
_reflns_number_total 3463
_reflns_threshold_expression 'I > 2\s(I)'
_cod_data_source_file c9ce00229d2.cif
_cod_data_source_block njy1_a
_cod_depositor_comments 'Adding full bibliography for 7232603--7232604.cif.'
_cod_database_code 7232603
_shelx_shelxl_version_number 2018/1
_shelx_space_group_comment
;
The symmetry employed for this shelxl refinement is uniquely defined
by the following loop, which should always be used as a source of
symmetry information in preference to the above space-group names.
They are only intended as comments.
;
_shelx_estimated_absorpt_t_max 0.419
_shelx_estimated_absorpt_t_min 0.295
_olex2_refinement_description
;
1. Others
 Fixed Sof: O9W(0.5) O10W(0.5)
;
_olex2_submission_special_instructions 'No special instructions were received'

loop_
_space_group_symop_operation_xyz
'x, y, z'
'-x, -y, -z'

loop_
_atom_site_label
_atom_site_type_symbol
_atom_site_fract_x
_atom_site_fract_y
_atom_site_fract_z
_atom_site_U_iso_or_equiv
_atom_site_adp_type
_atom_site_occupancy
_atom_site_site_symmetry_order
_atom_site_calc_flag
_atom_site_refinement_flags_posn
_atom_site_refinement_flags_adp
_atom_site_refinement_flags_occupancy
Tm1 Tm 0.39055(3) 0.60909(2) 0.28734(2) 0.01504(9) Uani 1 1 d . . .
Mo1 Mo -0.13773(5) 0.95060(5) 0.59384(5) 0.01107(12) Uani 1 1 d . . .
Mo2 Mo 0.36284(5) 0.85821(5) 0.55526(5) 0.01223(12) Uani 1 1 d . . .
Mo3 Mo -0.22002(5) 0.86218(5) 0.29270(5) 0.01248(12) Uani 1 1 d . . .
Mo4 Mo 0.03823(5) 0.70308(5) 0.40069(5) 0.01262(12) Uani 1 1 d . . .
O1 O 0.0128(5) 0.9651(4) 0.7168(4) 0.0175(9) Uani 1 1 d . . .
O2 O -0.2701(5) 0.8221(4) 0.6335(4) 0.0210(9) Uani 1 1 d . . .
O3 O -0.2058(4) 1.1045(4) 0.6251(4) 0.0134(8) Uani 1 1 d . . .
O4 O -0.2520(4) 0.9886(4) 0.4110(4) 0.0142(8) Uani 1 1 d . . .
O5 O -0.0556(4) 0.8656(4) 0.4657(4) 0.0136(8) Uani 1 1 d . . .
O6 O -0.3623(5) 0.7283(4) 0.3181(4) 0.0214(10) Uani 1 1 d . . .
O7 O -0.2849(5) 0.9153(5) 0.1502(4) 0.0282(11) Uani 1 1 d . . .
O8 O -0.0815(4) 0.7611(4) 0.2509(4) 0.0149(8) Uani 1 1 d . . .
O9 O -0.1013(5) 0.5802(4) 0.4386(4) 0.0207(9) Uani 1 1 d . . .
O10 O 0.1637(4) 0.7406(4) 0.5588(4) 0.0154(9) Uani 1 1 d . . .
O11 O 0.1459(4) 0.6221(4) 0.3217(4) 0.0181(9) Uani 1 1 d . . .
O12 O 0.4342(5) 0.8496(5) 0.7097(4) 0.0235(10) Uani 1 1 d . . .
O13 O 0.500000 1.000000 0.500000 0.0198(13) Uani 1 2 d S T P
O14 O 0.4170(4) 0.7309(4) 0.4749(4) 0.0180(9) Uani 1 1 d . . .
O1W O 0.3332(5) 0.4491(4) 0.4353(4) 0.0246(10) Uani 1 1 d . . .
O2W O 0.5364(5) 0.4482(4) 0.2848(5) 0.0254(10) Uani 1 1 d . . .
O3W O 0.3554(6) 0.8084(5) 0.2080(5) 0.0306(11) Uani 1 1 d . . .
O4W O 0.2177(6) 0.4423(5) 0.1614(5) 0.0353(12) Uani 1 1 d . . .
O5W O 0.4492(6) 0.6114(5) 0.0797(4) 0.0286(11) Uani 1 1 d . . .
O6W O 0.7564(6) 0.4979(6) 0.1357(5) 0.0434(14) Uani 1 1 d . . .
O7W O 0.9388(7) 0.3240(7) 0.2130(6) 0.0550(17) Uani 1 1 d . . .
O8W O 0.3503(9) 0.2409(7) 0.0841(6) 0.0624(19) Uani 1 1 d . . .
O9W O 0.0073(19) 0.8604(16) 0.0123(16) 0.076(4) Uiso 0.5 1 d . . .
O10W O 0.3484(19) 0.8661(16) -0.0307(16) 0.077(4) Uiso 0.5 1 d . . .

loop_
_atom_site_aniso_label
_atom_site_aniso_U_11
_atom_site_aniso_U_22
_atom_site_aniso_U_33
_atom_site_aniso_U_23
_atom_site_aniso_U_13
_atom_site_aniso_U_12
Tm1 0.01234(14) 0.01300(14) 0.01959(15) -0.00269(10) 0.00389(10) 0.00173(10)
Mo1 0.0089(2) 0.0096(2) 0.0150(3) -0.00047(18) 0.00254(19) 0.00228(18)
Mo2 0.0089(2) 0.0109(2) 0.0167(3) -0.00127(19) 0.00066(19) 0.00303(19)
Mo3 0.0088(2) 0.0128(2) 0.0149(3) -0.00301(19) -0.00056(19) 0.00224(19)
Mo4 0.0079(2) 0.0097(2) 0.0199(3) -0.00147(19) 0.00222(19) 0.00129(18)
O1 0.018(2) 0.015(2) 0.019(2) 0.0002(17) -0.0004(17) 0.0047(17)
O2 0.015(2) 0.017(2) 0.030(2) 0.0005(18) 0.0064(19) -0.0002(17)
O3 0.011(2) 0.0098(19) 0.020(2) -0.0017(16) 0.0034(16) 0.0016(15)
O4 0.0103(19) 0.014(2) 0.019(2) -0.0011(16) 0.0005(16) 0.0055(16)
O5 0.010(2) 0.016(2) 0.016(2) -0.0018(16) 0.0014(16) 0.0057(16)
O6 0.013(2) 0.017(2) 0.032(3) -0.0070(19) 0.0012(18) 0.0009(17)
O7 0.027(3) 0.032(3) 0.023(2) 0.004(2) -0.005(2) 0.009(2)
O8 0.012(2) 0.019(2) 0.014(2) -0.0017(16) 0.0020(16) 0.0053(17)
O9 0.014(2) 0.015(2) 0.032(3) 0.0037(19) 0.0047(19) -0.0002(17)
O10 0.012(2) 0.014(2) 0.019(2) 0.0015(17) 0.0028(17) 0.0011(16)
O11 0.010(2) 0.018(2) 0.026(2) -0.0063(18) 0.0047(17) 0.0026(17)
O12 0.020(2) 0.029(3) 0.021(2) -0.0006(19) -0.0020(18) 0.0079(19)
O13 0.012(3) 0.014(3) 0.033(4) 0.001(3) 0.008(3) -0.001(2)
O14 0.012(2) 0.013(2) 0.029(2) -0.0046(18) 0.0049(18) 0.0026(17)
O1W 0.025(2) 0.018(2) 0.033(3) 0.0044(19) 0.012(2) 0.0046(19)
O2W 0.028(3) 0.018(2) 0.033(3) 0.001(2) 0.007(2) 0.010(2)
O3W 0.044(3) 0.026(3) 0.031(3) 0.007(2) 0.018(2) 0.017(2)
O4W 0.025(3) 0.040(3) 0.035(3) -0.017(2) 0.006(2) -0.005(2)
O5W 0.034(3) 0.032(3) 0.021(2) -0.001(2) 0.005(2) 0.009(2)
O6W 0.031(3) 0.060(4) 0.037(3) -0.007(3) 0.000(2) 0.008(3)
O7W 0.038(4) 0.065(4) 0.061(4) 0.016(3) 0.018(3) 0.003(3)
O8W 0.081(5) 0.067(4) 0.038(4) -0.014(3) -0.004(3) 0.026(4)

loop_
_atom_type_symbol
_atom_type_description
_atom_type_scat_dispersion_real
_atom_type_scat_dispersion_imag
_atom_type_scat_source
Mo Mo -1.6832 0.6857 'International Tables Vol C Tables 4.2.6.8 and 6.1.1.4'
O O 0.0106 0.0060 'International Tables Vol C Tables 4.2.6.8 and 6.1.1.4'
Tm Tm -0.3139 5.2483 'International Tables Vol C Tables 4.2.6.8 and 6.1.1.4'

loop_
_geom_angle_atom_site_label_1
_geom_angle_atom_site_label_2
_geom_angle_atom_site_label_3
_geom_angle
_geom_angle_site_symmetry_1
_geom_angle_site_symmetry_3
O6 Tm1 O11 142.48(14) 1_655 .
O6 Tm1 O1W 115.14(16) 1_655 .
O6 Tm1 O2W 74.32(16) 1_655 .
O6 Tm1 O4W 143.53(16) 1_655 .
O6 Tm1 O5W 77.55(17) 1_655 .
O14 Tm1 O6 75.99(15) . 1_655
O14 Tm1 O11 72.44(14) . .
O14 Tm1 O1W 75.43(16) . .
O14 Tm1 O2W 116.95(16) . .
O14 Tm1 O4W 140.01(16) . .
O14 Tm1 O5W 145.63(16) . .
O1W Tm1 O11 75.80(15) . .
O1W Tm1 O2W 69.31(16) . .
O1W Tm1 O5W 136.62(16) . .
O2W Tm1 O11 138.98(15) . .
O2W Tm1 O5W 75.70(16) . .
O3W Tm1 O6 80.64(17) . 1_655
O3W Tm1 O11 74.75(16) . .
O3W Tm1 O14 80.66(16) . .
O3W Tm1 O1W 146.45(16) . .
O3W Tm1 O2W 143.83(17) . .
O3W Tm1 O4W 106.5(2) . .
O3W Tm1 O5W 73.70(17) . .
O4W Tm1 O11 71.87(16) . .
O4W Tm1 O1W 78.87(18) . .
O4W Tm1 O2W 80.69(18) . .
O4W Tm1 O5W 70.75(18) . .
O5W Tm1 O11 120.52(16) . .
O1 Mo1 O3 101.24(18) . .
O1 Mo1 O4 156.23(18) . .
O1 Mo1 O5 97.99(18) . .
O1 Mo1 O5 75.87(17) . 2_576
O2 Mo1 O1 104.2(2) . .
O2 Mo1 O3 104.99(19) . .
O2 Mo1 O4 99.18(19) . .
O2 Mo1 O5 102.33(19) . .
O2 Mo1 O5 179.10(18) . 2_576
O3 Mo1 O4 76.44(16) . .
O3 Mo1 O5 141.30(17) . .
O3 Mo1 O5 75.85(15) . 2_576
O4 Mo1 O5 80.69(14) . 2_576
O5 Mo1 O4 72.56(15) . .
O5 Mo1 O5 76.78(16) . 2_576
O4 Mo2 O3 68.56(14) 2_576 2_576
O10 Mo2 O3 72.93(15) . 2_576
O10 Mo2 O4 83.29(16) . 2_576
O12 Mo2 O3 160.77(18) . 2_576
O12 Mo2 O4 94.32(19) . 2_576
O12 Mo2 O10 97.1(2) . .
O12 Mo2 O13 103.61(16) . .
O12 Mo2 O14 105.4(2) . .
O13 Mo2 O3 83.52(10) . 2_576
O13 Mo2 O4 82.80(11) . 2_576
O13 Mo2 O10 155.76(12) . .
O14 Mo2 O3 91.38(17) . 2_576
O14 Mo2 O4 159.94(18) . 2_576
O14 Mo2 O10 90.62(18) . .
O14 Mo2 O13 95.73(14) . .
O4 Mo3 O1 80.05(16) . 2_576
O4 Mo3 O5 72.44(15) . .
O4 Mo3 O8 144.73(17) . .
O5 Mo3 O1 71.52(14) . 2_576
O6 Mo3 O1 172.64(18) . 2_576
O6 Mo3 O4 98.24(19) . .
O6 Mo3 O5 101.13(18) . .
O6 Mo3 O8 97.75(19) . .
O7 Mo3 O1 83.4(2) . 2_576
O7 Mo3 O4 104.0(2) . .
O7 Mo3 O5 154.9(2) . .
O7 Mo3 O6 103.9(2) . .
O7 Mo3 O8 102.4(2) . .
O8 Mo3 O1 80.09(16) . 2_576
O8 Mo3 O5 73.74(15) . .
O5 Mo4 O3 74.39(14) . 2_576
O8 Mo4 O3 82.96(16) . 2_576
O8 Mo4 O5 72.72(15) . .
O9 Mo4 O3 168.14(18) . 2_576
O9 Mo4 O5 94.11(18) . .
O9 Mo4 O8 96.57(19) . .
O9 Mo4 O10 100.48(19) . .
O9 Mo4 O11 105.5(2) . .
O10 Mo4 O3 75.57(16) . 2_576
O10 Mo4 O5 82.65(16) . .
O10 Mo4 O8 150.92(17) . .
O11 Mo4 O3 86.30(17) . 2_576
O11 Mo4 O5 159.36(18) . .
O11 Mo4 O8 98.13(18) . .
O11 Mo4 O10 99.79(19) . .
Mo1 O1 Mo3 116.4(2) . 2_576
Mo1 O3 Mo2 108.18(18) . 2_576
Mo1 O3 Mo4 113.14(18) . 2_576
Mo4 O3 Mo2 90.23(14) 2_576 2_576
Mo2 O4 Mo1 105.57(17) 2_576 .
Mo3 O4 Mo1 106.83(17) . .
Mo3 O4 Mo2 147.4(2) . 2_576
Mo1 O5 Mo1 103.22(16) . 2_576
Mo1 O5 Mo3 103.45(16) . .
Mo1 O5 Mo4 151.1(2) . .
Mo3 O5 Mo1 95.97(15) . 2_576
Mo4 O5 Mo1 96.02(14) . 2_576
Mo4 O5 Mo3 95.65(15) . .
Mo3 O6 Tm1 153.1(3) . 1_455
Mo3 O8 Mo4 113.6(2) . .
Mo4 O10 Mo2 115.1(2) . .
Mo4 O11 Tm1 147.2(2) . .
Mo2 O13 Mo2 180.00(2) . 2_676
Mo2 O14 Tm1 146.7(2) . .

loop_
_geom_bond_atom_site_label_1
_geom_bond_atom_site_label_2
_geom_bond_distance
_geom_bond_site_symmetry_2
Tm1 O6 2.323(4) 1_655
Tm1 O11 2.389(4) .
Tm1 O14 2.310(4) .
Tm1 O1W 2.335(4) .
Tm1 O2W 2.361(4) .
Tm1 O3W 2.299(5) .
Tm1 O4W 2.326(5) .
Tm1 O5W 2.374(5) .
Mo1 O1 1.744(4) .
Mo1 O2 1.704(4) .
Mo1 O3 1.876(4) .
Mo1 O4 2.162(4) .
Mo1 O5 1.958(4) .
Mo1 O5 2.471(4) 2_576
Mo2 O3 2.322(4) 2_576
Mo2 O4 2.120(4) 2_576
Mo2 O10 1.982(4) .
Mo2 O12 1.696(4) .
Mo2 O13 1.8822(5) .
Mo2 O14 1.765(4) .
Mo3 O1 2.332(4) 2_576
Mo3 O4 1.909(4) .
Mo3 O5 2.206(4) .
Mo3 O6 1.744(4) .
Mo3 O7 1.695(4) .
Mo3 O8 1.923(4) .
Mo4 O3 2.283(4) 2_576
Mo4 O5 2.202(4) .
Mo4 O8 1.982(4) .
Mo4 O9 1.703(4) .
Mo4 O10 1.884(4) .
Mo4 O11 1.741(4) .
